data_4317740
loop_
_publ_author_name
'Konrad Herbst'
'Magda Monari'
'Michael Brorson'

_publ_section_title
;
 Molecular Metal Sulfide Cluster Model for Substrate Binding to
 Oil-Refinery Hydrodesulfurization Catalysts
;
_journal_name_full 'Inorganic Chemistry'
_journal_page_first 1336
_journal_page_last 1338
_journal_paper_doi 10.1021/ic011108y
_journal_volume 41
_journal_year 2002
_chemical_formula_sum 'C60 H64 Mo6 N2 Ni2 O6 S10'
_chemical_formula_weight 1922.79
_chemical_name_systematic
;
  ?
;
_space_group_IT_number 14
_symmetry_cell_setting monoclinic
_symmetry_space_group_name_Hall '-P 2ybc'
_symmetry_space_group_name_H-M 'P 1 21/c 1'
_atom_sites_solution_hydrogens geom
_atom_sites_solution_primary direct
_atom_sites_solution_secondary difmap
_audit_creation_method SHELXL-97
_cell_angle_alpha 90.00
_cell_angle_beta 105.717(10)
_cell_angle_gamma 90.00
_cell_formula_units_Z 2
_cell_length_a 14.762(4)
_cell_length_b 13.647(4)
_cell_length_c 17.469(6)
_cell_measurement_temperature 293(2)
_cell_volume 3387.7(18)
_computing_cell_refinement 'Bruker SMART'
_computing_data_collection 'Bruker SMART'
_computing_data_reduction 'Bruker SAINT+'
_computing_structure_refinement 'SHELXL-97 (Sheldrick, 1997)'
_computing_structure_solution 'SHELXS-97 (Sheldrick, 1990)'
_diffrn_ambient_temperature 293(2)
_diffrn_measured_fraction_theta_full 0.999
_diffrn_measured_fraction_theta_max 0.999
_diffrn_measurement_device_type 'Bruker AXS SMART CCD diffractometer'
_diffrn_measurement_method '\w rotation with narrow frames'
_diffrn_radiation_monochromator graphite
_diffrn_radiation_source 'fine-focus sealed tube'
_diffrn_radiation_type MoK\a
_diffrn_radiation_wavelength 0.71073
_diffrn_reflns_av_R_equivalents 0.1815
_diffrn_reflns_av_sigmaI/netI 0.1990
_diffrn_reflns_limit_h_max 20
_diffrn_reflns_limit_h_min -20
_diffrn_reflns_limit_k_max 19
_diffrn_reflns_limit_k_min -19
_diffrn_reflns_limit_l_max 24
_diffrn_reflns_limit_l_min -24
_diffrn_reflns_number 46153
_diffrn_reflns_theta_full 29.99
_diffrn_reflns_theta_max 29.99
_diffrn_reflns_theta_min 2.59
_exptl_absorpt_coefficient_mu 1.973
_exptl_absorpt_correction_T_max 1.000000
_exptl_absorpt_correction_T_min 0.805218
_exptl_absorpt_correction_type SADABS
_exptl_crystal_colour black
_exptl_crystal_density_diffrn 1.885
_exptl_crystal_density_method 'not measured'
_exptl_crystal_description plates
_exptl_crystal_F_000 1908
_exptl_crystal_size_max 0.25
_exptl_crystal_size_mid 0.18
_exptl_crystal_size_min 0.10
_refine_diff_density_max 1.255
_refine_diff_density_min -0.984
_refine_diff_density_rms 0.139
_refine_ls_extinction_method none
_refine_ls_goodness_of_fit_ref 0.746
_refine_ls_hydrogen_treatment mixed
_refine_ls_matrix_type full
_refine_ls_number_parameters 392
_refine_ls_number_reflns 9866
_refine_ls_number_restraints 9
_refine_ls_restrained_S_all 0.746
_refine_ls_R_factor_all 0.1610
_refine_ls_R_factor_gt 0.0505
_refine_ls_shift/su_max 0.000
_refine_ls_shift/su_mean 0.000
_refine_ls_structure_factor_coef Fsqd
_refine_ls_weighting_details 'calc w=1/[\s^2^(Fo^2^)+(0.0425P)^2^+0.0000P] where P=(Fo^2^+2Fc^2^)/3'
_refine_ls_weighting_scheme calc
_refine_ls_wR_factor_gt 0.0957
_refine_ls_wR_factor_ref 0.1164
_reflns_number_gt 3745
_reflns_number_total 9866
_reflns_threshold_expression >2sigma(I)
_cod_data_source_file ic011108y_2.cif
_cod_data_source_block '[2b][pts]2'
_cod_depositor_comments
;
The following automatic conversions were performed:

'_symmetry_cell_setting' value 'Monoclinic' changed to 'monoclinic'
according to the built-in table from CIF Core dictionary named
'cif_core.dic' version 2.4.1 from 2010-06-29.

Automatic conversion script
Id: cif_fix_values 1646 2011-03-28 12:23:43Z adriana 
;
_cod_original_cell_volume 3387.6(17)
_cod_database_code 4317740

loop_
_symmetry_equiv_pos_as_xyz
'x, y, z'
'-x, y+1/2, -z+1/2'
'-x, -y, -z'
'x, -y-1/2, z-1/2'

loop_
_atom_site_label
_atom_site_type_symbol
_atom_site_fract_x
_atom_site_fract_y
_atom_site_fract_z
_atom_site_U_iso_or_equiv
_atom_site_adp_type
_atom_site_occupancy
_atom_site_symmetry_multiplicity
_atom_site_calc_flag
_atom_site_refinement_flags
_atom_site_disorder_assembly
_atom_site_disorder_group
Mo1 Mo 0.34239(4) 0.02179(4) 0.25559(3) 0.04759(16) Uani 1 1 d . . .
Mo2 Mo 0.16843(3) 0.07988(4) 0.28284(3) 0.04010(14) Uani 1 1 d . . .
Mo3 Mo 0.22657(4) 0.15996(4) 0.15360(3) 0.04447(15) Uani 1 1 d . . .
Ni1 Ni 0.31681(5) 0.20434(5) 0.30665(4) 0.0478(2) Uani 1 1 d . . .
S1 S 0.38849(12) 0.17164(12) 0.21312(10) 0.0577(4) Uani 1 1 d . . .
S2 S 0.16973(11) 0.24445(11) 0.24688(9) 0.0487(4) Uani 1 1 d . . .
S3 S 0.31526(11) 0.06917(11) 0.37603(9) 0.0488(4) Uani 1 1 d . . .
S4 S 0.19177(11) -0.00224(10) 0.17359(9) 0.0471(4) Uani 1 1 d . . .
N1 N 0.3803(3) 0.3087(3) 0.3758(3) 0.0425(12) Uani 1 1 d . . .
C1 C 0.3417(4) 0.3955(4) 0.3788(3) 0.0474(15) Uani 1 1 d . . .
H1 H 0.2808 0.4058 0.3471 0.057 Uiso 1 1 calc R . .
C2 C 0.3857(4) 0.4713(4) 0.4257(3) 0.0475(15) Uani 1 1 d . . .
H2 H 0.3551 0.5312 0.4241 0.057 Uiso 1 1 calc R . .
C3 C 0.4752(4) 0.4593(4) 0.4752(3) 0.0395(13) Uani 1 1 d . . .
C4 C 0.5152(4) 0.3685(4) 0.4738(4) 0.0553(17) Uani 1 1 d . . .
H4 H 0.5750 0.3556 0.5066 0.066 Uiso 1 1 calc R . .
C5 C 0.4663(4) 0.2961(4) 0.4235(4) 0.0525(16) Uani 1 1 d . . .
H5 H 0.4952 0.2356 0.4233 0.063 Uiso 1 1 calc R . .
C6 C 0.3796(6) -0.1447(5) 0.2740(8) 0.097(3) Uani 1 1 d . . .
H6 H 0.3349 -0.1863 0.2851 0.116 Uiso 1 1 calc R . .
C7 C 0.3878(7) -0.1178(7) 0.1990(6) 0.093(3) Uani 1 1 d . . .
H7 H 0.3501 -0.1406 0.1507 0.111 Uiso 1 1 calc R . .
C8 C 0.4595(6) -0.0532(7) 0.2081(6) 0.090(3) Uani 1 1 d . . .
H8 H 0.4790 -0.0247 0.1669 0.108 Uiso 1 1 calc R . .
C9 C 0.4985(5) -0.0364(6) 0.2866(6) 0.078(2) Uani 1 1 d . . .
H9 H 0.5471 0.0070 0.3085 0.094 Uiso 1 1 calc R . .
C10 C 0.4518(6) -0.0967(7) 0.3284(5) 0.086(3) Uani 1 1 d D . .
C11 C 0.4802(7) -0.1133(8) 0.4132(6) 0.149(4) Uani 1 1 d D . .
H11A H 0.4255 -0.1160 0.4328 0.223 Uiso 1 1 calc R . .
H11B H 0.5204 -0.0608 0.4389 0.223 Uiso 1 1 calc R . .
H11C H 0.5138 -0.1742 0.4242 0.223 Uiso 1 1 calc R . .
C12 C 0.0065(4) 0.0924(5) 0.2713(4) 0.0612(18) Uani 1 1 d . . .
H12 H -0.0299 0.1362 0.2349 0.073 Uiso 1 1 calc R . .
C13 C 0.0543(5) 0.1145(5) 0.3510(4) 0.069(2) Uani 1 1 d . . .
H13 H 0.0545 0.1743 0.3765 0.083 Uiso 1 1 calc R . .
C14 C 0.1009(5) 0.0303(6) 0.3837(4) 0.068(2) Uani 1 1 d . . .
H14 H 0.1375 0.0237 0.4359 0.081 Uiso 1 1 calc R . .
C15 C 0.0842(4) -0.0430(5) 0.3263(5) 0.065(2) Uani 1 1 d . . .
H15 H 0.1095 -0.1059 0.3334 0.078 Uiso 1 1 calc R . .
C16 C 0.0226(4) -0.0062(5) 0.2555(4) 0.0605(18) Uani 1 1 d D . .
C17 C -0.0220(5) -0.0634(6) 0.1817(5) 0.100(3) Uani 1 1 d D . .
H17A H -0.0405 -0.0195 0.1373 0.151 Uiso 1 1 calc R . .
H17B H -0.0765 -0.0971 0.1883 0.151 Uiso 1 1 calc R . .
H17C H 0.0222 -0.1102 0.1723 0.151 Uiso 1 1 calc R . .
C18 C 0.1064(5) 0.1690(5) 0.0353(4) 0.067(2) Uani 1 1 d . . .
H18 H 0.0498 0.1376 0.0330 0.081 Uiso 1 1 calc R . .
C19 C 0.1845(6) 0.1267(5) 0.0184(4) 0.074(2) Uani 1 1 d . . .
H19 H 0.1883 0.0626 0.0015 0.089 Uiso 1 1 calc R . .
C20 C 0.2567(6) 0.1969(6) 0.0313(4) 0.080(2) Uani 1 1 d . . .
H20 H 0.3165 0.1879 0.0246 0.096 Uiso 1 1 calc R . .
C21 C 0.2216(5) 0.2830(5) 0.0562(4) 0.0672(19) Uani 1 1 d . . .
H21 H 0.2550 0.3410 0.0703 0.081 Uiso 1 1 calc R . .
C22 C 0.1280(5) 0.2677(5) 0.0564(3) 0.0598(18) Uani 1 1 d D . .
C23 C 0.0624(5) 0.3429(6) 0.0736(4) 0.090(2) Uani 1 1 d D . .
H23A H 0.0949 0.3811 0.1190 0.134 Uiso 1 1 calc R . .
H23B H 0.0095 0.3109 0.0847 0.134 Uiso 1 1 calc R . .
H23C H 0.0410 0.3851 0.0284 0.134 Uiso 1 1 calc R . .
S5 S 0.19849(15) 0.69096(13) 0.42453(14) 0.0787(6) Uani 1 1 d . . .
O1 O 0.2816(5) 0.7088(4) 0.3957(4) 0.124(2) Uani 1 1 d . . .
O2 O 0.1205(5) 0.7226(5) 0.3667(4) 0.190(4) Uani 1 1 d . . .
O3 O 0.2015(6) 0.5962(4) 0.4505(4) 0.164(3) Uani 1 1 d . . .
C24 C 0.2403(5) 0.9526(6) 0.7152(4) 0.101(3) Uani 1 1 d . . .
H24A H 0.2661 1.0149 0.7067 0.152 Uiso 1 1 calc R . .
H24B H 0.2817 0.9209 0.7603 0.152 Uiso 1 1 calc R . .
H24C H 0.1798 0.9622 0.7247 0.152 Uiso 1 1 calc R . .
C25 C 0.2293(5) 0.8881(5) 0.6410(4) 0.070(2) Uani 1 1 d D . .
C26 C 0.1805(5) 0.7990(5) 0.6356(5) 0.075(2) Uani 1 1 d D . .
H26 H 0.1546 0.7791 0.6761 0.090 Uiso 1 1 calc R . .
C27 C 0.1716(4) 0.7408(5) 0.5681(5) 0.072(2) Uani 1 1 d D . .
H27 H 0.1388 0.6820 0.5640 0.086 Uiso 1 1 calc R . .
C28 C 0.2091(4) 0.7672(4) 0.5087(4) 0.0546(17) Uani 1 1 d D . .
C29 C 0.2566(4) 0.8555(5) 0.5144(4) 0.0663(19) Uani 1 1 d D . .
H29 H 0.2827 0.8748 0.4738 0.080 Uiso 1 1 calc R . .
C30 C 0.2656(5) 0.9152(5) 0.5799(4) 0.069(2) Uani 1 1 d D . .
H30 H 0.2969 0.9748 0.5826 0.083 Uiso 1 1 calc R . .

loop_
_atom_site_aniso_label
_atom_site_aniso_U_11
_atom_site_aniso_U_22
_atom_site_aniso_U_33
_atom_site_aniso_U_23
_atom_site_aniso_U_13
_atom_site_aniso_U_12
Mo1 0.0389(3) 0.0517(3) 0.0503(3) -0.0096(3) 0.0087(3) -0.0015(3)
Mo2 0.0387(3) 0.0418(3) 0.0379(3) -0.0028(2) 0.0073(2) -0.0033(2)
Mo3 0.0512(3) 0.0456(3) 0.0351(3) -0.0068(2) 0.0092(2) -0.0071(3)
Ni1 0.0524(5) 0.0462(4) 0.0411(5) -0.0106(3) 0.0064(4) -0.0135(4)
S1 0.0504(10) 0.0697(11) 0.0542(10) -0.0111(8) 0.0163(8) -0.0207(9)
S2 0.0611(10) 0.0425(8) 0.0400(9) -0.0071(7) 0.0095(8) -0.0008(8)
S3 0.0470(9) 0.0533(9) 0.0403(9) -0.0002(7) 0.0018(7) -0.0035(8)
S4 0.0480(9) 0.0430(9) 0.0460(9) -0.0132(7) 0.0056(7) -0.0066(7)
N1 0.046(3) 0.040(3) 0.036(3) -0.006(2) 0.002(2) -0.009(2)
C1 0.046(4) 0.049(4) 0.042(4) -0.006(3) 0.002(3) -0.011(3)
C2 0.051(4) 0.034(3) 0.053(4) -0.012(3) 0.007(3) 0.001(3)
C3 0.044(4) 0.035(3) 0.036(3) -0.003(2) 0.005(3) -0.007(3)
C4 0.053(4) 0.041(4) 0.056(4) -0.002(3) -0.012(3) -0.001(3)
C5 0.066(4) 0.037(3) 0.047(4) -0.008(3) 0.002(3) -0.004(3)
C6 0.059(6) 0.055(5) 0.181(11) -0.006(6) 0.039(7) 0.022(4)
C7 0.080(7) 0.086(6) 0.103(8) -0.046(6) 0.006(6) 0.033(5)
C8 0.071(6) 0.114(7) 0.096(7) -0.011(6) 0.041(6) 0.025(6)
C9 0.053(5) 0.095(6) 0.085(7) 0.000(5) 0.016(5) 0.008(4)
C10 0.074(6) 0.090(6) 0.080(6) -0.001(5) -0.003(5) 0.045(5)
C11 0.143(9) 0.190(11) 0.119(9) 0.052(8) 0.045(8) 0.084(8)
C12 0.035(4) 0.080(5) 0.070(5) 0.022(4) 0.017(3) 0.000(3)
C13 0.063(5) 0.079(5) 0.071(5) -0.007(4) 0.028(4) 0.005(4)
C14 0.049(4) 0.100(6) 0.056(5) 0.015(4) 0.018(4) 0.005(4)
C15 0.052(4) 0.058(4) 0.086(6) 0.021(4) 0.021(4) -0.007(4)
C16 0.039(4) 0.078(5) 0.067(5) 0.006(4) 0.018(4) -0.017(4)
C17 0.081(6) 0.123(7) 0.091(7) -0.016(5) 0.012(5) -0.060(5)
C18 0.075(5) 0.077(5) 0.040(4) 0.002(4) -0.003(4) -0.009(4)
C19 0.116(7) 0.066(5) 0.030(4) -0.006(3) 0.003(4) 0.014(5)
C20 0.099(6) 0.106(7) 0.045(4) 0.007(4) 0.038(4) 0.015(5)
C21 0.081(6) 0.070(5) 0.054(4) 0.002(4) 0.025(4) -0.006(4)
C22 0.077(5) 0.067(5) 0.029(3) 0.000(3) 0.004(3) 0.014(4)
C23 0.094(6) 0.113(6) 0.063(5) 0.010(5) 0.022(5) 0.034(5)
S5 0.0699(14) 0.0470(11) 0.1016(17) -0.0092(10) -0.0069(13) 0.0091(10)
O1 0.152(6) 0.132(5) 0.091(5) -0.030(4) 0.038(4) -0.020(4)
O2 0.139(6) 0.162(6) 0.188(7) -0.119(6) -0.097(6) 0.085(5)
O3 0.297(10) 0.053(4) 0.173(7) 0.001(4) 0.118(7) 0.011(5)
C24 0.110(7) 0.125(7) 0.071(6) -0.022(5) 0.028(5) 0.002(6)
C25 0.051(5) 0.078(5) 0.075(6) 0.003(4) 0.006(4) 0.014(4)
C26 0.059(5) 0.084(6) 0.084(6) 0.018(5) 0.020(4) -0.004(4)
C27 0.055(5) 0.061(5) 0.091(6) 0.018(4) 0.003(4) -0.006(4)
C28 0.047(4) 0.039(4) 0.071(5) 0.009(3) 0.003(4) 0.004(3)
C29 0.063(5) 0.069(5) 0.064(5) 0.012(4) 0.011(4) 0.002(4)
C30 0.072(5) 0.061(4) 0.072(5) -0.009(4) 0.015(4) -0.013(4)

loop_
_atom_type_symbol
_atom_type_description
_atom_type_scat_dispersion_real
_atom_type_scat_dispersion_imag
_atom_type_scat_source
C C 0.0033 0.0016 'International Tables Vol C Tables 4.2.6.8 and 6.1.1.4'
H H 0.0000 0.0000 'International Tables Vol C Tables 4.2.6.8 and 6.1.1.4'
N N 0.0061 0.0033 'International Tables Vol C Tables 4.2.6.8 and 6.1.1.4'
O O 0.0106 0.0060 'International Tables Vol C Tables 4.2.6.8 and 6.1.1.4'
S S 0.1246 0.1234 'International Tables Vol C Tables 4.2.6.8 and 6.1.1.4'
Ni Ni 0.3393 1.1124 'International Tables Vol C Tables 4.2.6.8 and 6.1.1.4'
Mo Mo -1.6832 0.6857 'International Tables Vol C Tables 4.2.6.8 and 6.1.1.4'

loop_
_geom_angle_atom_site_label_1
_geom_angle_atom_site_label_2
_geom_angle_atom_site_label_3
_geom_angle
_geom_angle_site_symmetry_1
_geom_angle_site_symmetry_3
_geom_angle_publ_flag
S4 Mo1 C7 87.7(2) . . ?
S4 Mo1 S3 103.05(6) . . ?
C7 Mo1 S3 138.4(3) . . ?
S4 Mo1 C6 95.6(3) . . ?
C7 Mo1 C6 34.8(3) . . ?
S3 Mo1 C6 103.7(3) . . ?
S4 Mo1 S1 103.91(6) . . ?
C7 Mo1 S1 116.0(3) . . ?
S3 Mo1 S1 100.32(6) . . ?
C6 Mo1 S1 144.6(2) . . ?
S4 Mo1 C8 113.3(3) . . ?
C7 Mo1 C8 33.7(3) . . ?
S3 Mo1 C8 139.6(3) . . ?
C6 Mo1 C8 57.1(3) . . ?
S1 Mo1 C8 87.9(2) . . ?
S4 Mo1 C9 143.9(2) . . ?
C7 Mo1 C9 56.3(3) . . ?
S3 Mo1 C9 106.4(2) . . ?
C6 Mo1 C9 57.5(3) . . ?
S1 Mo1 C9 91.0(2) . . ?
C8 Mo1 C9 33.5(3) . . ?
S4 Mo1 C10 129.0(3) . . ?
C7 Mo1 C10 56.1(3) . . ?
S3 Mo1 C10 87.9(2) . . ?
C6 Mo1 C10 34.0(3) . . ?
S1 Mo1 C10 123.1(3) . . ?
C8 Mo1 C10 55.8(3) . . ?
C9 Mo1 C10 34.2(3) . . ?
S4 Mo1 Ni1 97.92(4) . . ?
C7 Mo1 Ni1 167.3(3) . . ?
S3 Mo1 Ni1 51.35(4) . . ?
C6 Mo1 Ni1 153.8(3) . . ?
S1 Mo1 Ni1 51.56(5) . . ?
C8 Mo1 Ni1 134.4(2) . . ?
C9 Mo1 Ni1 116.7(2) . . ?
C10 Mo1 Ni1 125.5(2) . . ?
S4 Mo1 Mo3 52.44(4) . . ?
C7 Mo1 Mo3 118.2(3) . . ?
S3 Mo1 Mo3 99.26(5) . . ?
C6 Mo1 Mo3 144.4(3) . . ?
S1 Mo1 Mo3 52.81(5) . . ?
C8 Mo1 Mo3 116.5(2) . . ?
C9 Mo1 Mo3 139.1(2) . . ?
C10 Mo1 Mo3 172.2(2) . . ?
Ni1 Mo1 Mo3 58.64(3) . . ?
S4 Mo1 Mo2 52.09(4) . . ?
C7 Mo1 Mo2 132.5(3) . . ?
S3 Mo1 Mo2 52.44(4) . . ?
C6 Mo1 Mo2 115.9(2) . . ?
S1 Mo1 Mo2 99.36(5) . . ?
C8 Mo1 Mo2 164.8(3) . . ?
C9 Mo1 Mo2 157.7(2) . . ?
C10 Mo1 Mo2 127.5(3) . . ?
Ni1 Mo1 Mo2 58.41(2) . . ?
Mo3 Mo1 Mo2 60.08(2) . . ?
S4 Mo2 C15 97.6(2) . . ?
S4 Mo2 S2 103.28(6) . . ?
C15 Mo2 S2 145.40(18) . . ?
S4 Mo2 S3 103.10(6) . . ?
C15 Mo2 S3 101.75(18) . . ?
S2 Mo2 S3 100.02(5) . . ?
S4 Mo2 C14 131.8(2) . . ?
C15 Mo2 C14 34.6(2) . . ?
S2 Mo2 C14 121.0(2) . . ?
S3 Mo2 C14 87.80(17) . . ?
S4 Mo2 C12 109.82(19) . . ?
C15 Mo2 C12 57.4(2) . . ?
S2 Mo2 C12 89.38(17) . . ?
S3 Mo2 C12 142.62(18) . . ?
C14 Mo2 C12 57.1(2) . . ?
S4 Mo2 C13 142.94(18) . . ?
C15 Mo2 C13 57.6(2) . . ?
S2 Mo2 C13 90.12(18) . . ?
S3 Mo2 C13 108.39(19) . . ?
C14 Mo2 C13 34.1(2) . . ?
C12 Mo2 C13 34.9(2) . . ?
S4 Mo2 C16 85.65(18) . . ?
C15 Mo2 C16 34.9(2) . . ?
S2 Mo2 C16 119.55(18) . . ?
S3 Mo2 C16 136.52(18) . . ?
C14 Mo2 C16 57.6(2) . . ?
C12 Mo2 C16 34.6(2) . . ?
C13 Mo2 C16 58.0(2) . . ?
S4 Mo2 Ni1 97.76(5) . . ?
C15 Mo2 Ni1 151.52(18) . . ?
S2 Mo2 Ni1 51.22(4) . . ?
S3 Mo2 Ni1 51.26(4) . . ?
C14 Mo2 Ni1 123.70(19) . . ?
C12 Mo2 Ni1 136.70(18) . . ?
C13 Mo2 Ni1 117.03(18) . . ?
C16 Mo2 Ni1 170.64(18) . . ?
S4 Mo2 Mo3 52.24(4) . . ?
C15 Mo2 Mo3 146.8(2) . . ?
S2 Mo2 Mo3 52.40(4) . . ?
S3 Mo2 Mo3 98.90(5) . . ?
C14 Mo2 Mo3 171.23(18) . . ?
C12 Mo2 Mo3 115.01(16) . . ?
C13 Mo2 Mo3 137.26(18) . . ?
C16 Mo2 Mo3 118.74(17) . . ?
Ni1 Mo2 Mo3 58.41(2) . . ?
S4 Mo2 Mo1 52.12(4) . . ?
C15 Mo2 Mo1 115.99(17) . . ?
S2 Mo2 Mo1 98.59(4) . . ?
S3 Mo2 Mo1 52.46(5) . . ?
C14 Mo2 Mo1 129.12(17) . . ?
C12 Mo2 Mo1 161.46(19) . . ?
C13 Mo2 Mo1 159.98(18) . . ?
C16 Mo2 Mo1 129.44(18) . . ?
Ni1 Mo2 Mo1 58.19(3) . . ?
Mo3 Mo2 Mo1 59.62(2) . . ?
C19 Mo3 S4 87.6(2) . . ?
C19 Mo3 S2 139.6(2) . . ?
S4 Mo3 S2 103.33(6) . . ?
C19 Mo3 C18 34.8(2) . . ?
S4 Mo3 C18 92.14(18) . . ?
S2 Mo3 C18 105.2(2) . . ?
C19 Mo3 S1 115.2(2) . . ?
S4 Mo3 S1 103.85(6) . . ?
S2 Mo3 S1 100.00(6) . . ?
C18 Mo3 S1 146.1(2) . . ?
C19 Mo3 C20 35.0(2) . . ?
S4 Mo3 C20 116.5(2) . . ?
S2 Mo3 C20 136.2(2) . . ?
C18 Mo3 C20 58.0(3) . . ?
S1 Mo3 C20 88.1(2) . . ?
C19 Mo3 C21 57.4(2) . . ?
S4 Mo3 C21 144.72(18) . . ?
S2 Mo3 C21 101.76(18) . . ?
C18 Mo3 C21 57.3(2) . . ?
S1 Mo3 C21 95.73(19) . . ?
C20 Mo3 C21 34.4(2) . . ?
C19 Mo3 C22 57.2(2) . . ?
S4 Mo3 C22 124.83(18) . . ?
S2 Mo3 C22 85.84(16) . . ?
C18 Mo3 C22 34.5(2) . . ?
S1 Mo3 C22 128.33(19) . . ?
C20 Mo3 C22 57.1(2) . . ?
C21 Mo3 C22 33.9(2) . . ?
C19 Mo3 Ni1 166.5(2) . . ?
S4 Mo3 Ni1 97.72(5) . . ?
S2 Mo3 Ni1 51.25(5) . . ?
C18 Mo3 Ni1 156.0(2) . . ?
S1 Mo3 Ni1 51.46(5) . . ?
C20 Mo3 Ni1 133.2(2) . . ?
C21 Mo3 Ni1 117.35(17) . . ?
C22 Mo3 Ni1 126.78(15) . . ?
C19 Mo3 Mo1 117.44(18) . . ?
S4 Mo3 Mo1 52.41(4) . . ?
S2 Mo3 Mo1 99.21(5) . . ?
C18 Mo3 Mo1 141.04(18) . . ?
S1 Mo3 Mo1 52.78(5) . . ?
C20 Mo3 Mo1 118.97(19) . . ?
C21 Mo3 Mo1 144.87(19) . . ?
C22 Mo3 Mo1 174.64(15) . . ?
Ni1 Mo3 Mo1 58.43(3) . . ?
C19 Mo3 Mo2 132.7(2) . . ?
S4 Mo3 Mo2 52.18(4) . . ?
S2 Mo3 Mo2 52.50(4) . . ?
C18 Mo3 Mo2 113.77(19) . . ?
S1 Mo3 Mo2 99.51(5) . . ?
C20 Mo3 Mo2 167.5(2) . . ?
C21 Mo3 Mo2 151.96(18) . . ?
C22 Mo3 Mo2 122.59(18) . . ?
Ni1 Mo3 Mo2 58.42(3) . . ?
Mo1 Mo3 Mo2 60.30(2) . . ?
N1 Ni1 S2 111.12(15) . . ?
N1 Ni1 S3 110.30(14) . . ?
S2 Ni1 S3 108.13(7) . . ?
N1 Ni1 S1 111.10(15) . . ?
S2 Ni1 S1 107.79(7) . . ?
S3 Ni1 S1 108.28(7) . . ?
N1 Ni1 Mo1 142.66(15) . . ?
S2 Ni1 Mo1 106.22(5) . . ?
S3 Ni1 Mo1 55.65(5) . . ?
S1 Ni1 Mo1 55.63(5) . . ?
N1 Ni1 Mo3 143.51(14) . . ?
S2 Ni1 Mo3 55.38(4) . . ?
S3 Ni1 Mo3 106.19(5) . . ?
S1 Ni1 Mo3 55.55(5) . . ?
Mo1 Ni1 Mo3 62.93(2) . . ?
N1 Ni1 Mo2 142.19(15) . . ?
S2 Ni1 Mo2 55.46(5) . . ?
S3 Ni1 Mo2 55.52(4) . . ?
S1 Ni1 Mo2 106.70(5) . . ?
Mo1 Ni1 Mo2 63.40(3) . . ?
Mo3 Ni1 Mo2 63.17(2) . . ?
Ni1 S1 Mo1 72.81(6) . . ?
Ni1 S1 Mo3 72.99(6) . . ?
Mo1 S1 Mo3 74.41(5) . . ?
Ni1 S2 Mo3 73.37(6) . . ?
Ni1 S2 Mo2 73.32(5) . . ?
Mo3 S2 Mo2 75.10(5) . . ?
Ni1 S3 Mo2 73.22(5) . . ?
Ni1 S3 Mo1 73.00(6) . . ?
Mo2 S3 Mo1 75.10(5) . . ?
Mo2 S4 Mo1 75.79(5) . . ?
Mo2 S4 Mo3 75.58(5) . . ?
Mo1 S4 Mo3 75.15(5) . . ?
C1 N1 C5 116.1(5) . . ?
C1 N1 Ni1 122.9(4) . . ?
C5 N1 Ni1 121.0(4) . . ?
N1 C1 C2 124.2(5) . . ?
C1 C2 C3 120.2(5) . . ?
C4 C3 C2 116.1(5) . . ?
C4 C3 C3 122.7(7) . 3_666 ?
C2 C3 C3 121.2(6) . 3_666 ?
C3 C4 C5 120.0(6) . . ?
N1 C5 C4 123.4(5) . . ?
C10 C6 C7 105.8(8) . . ?
C10 C6 Mo1 75.1(4) . . ?
C7 C6 Mo1 72.1(5) . . ?
C8 C7 C6 109.0(8) . . ?
C8 C7 Mo1 73.9(4) . . ?
C6 C7 Mo1 73.1(4) . . ?
C9 C8 C7 109.4(9) . . ?
C9 C8 Mo1 73.7(5) . . ?
C7 C8 Mo1 72.4(4) . . ?
C8 C9 C10 107.2(8) . . ?
C8 C9 Mo1 72.8(4) . . ?
C10 C9 Mo1 74.3(4) . . ?
C6 C10 C9 108.4(8) . . ?
C6 C10 C11 125.8(11) . . ?
C9 C10 C11 125.5(10) . . ?
C6 C10 Mo1 70.9(4) . . ?
C9 C10 Mo1 71.5(4) . . ?
C11 C10 Mo1 128.2(6) . . ?
C16 C12 C13 109.4(6) . . ?
C16 C12 Mo2 74.1(4) . . ?
C13 C12 Mo2 72.9(4) . . ?
C14 C13 C12 106.9(6) . . ?
C14 C13 Mo2 72.5(4) . . ?
C12 C13 Mo2 72.2(4) . . ?
C13 C14 C15 109.2(6) . . ?
C13 C14 Mo2 73.4(4) . . ?
C15 C14 Mo2 72.2(4) . . ?
C14 C15 C16 108.8(6) . . ?
C14 C15 Mo2 73.2(4) . . ?
C16 C15 Mo2 74.5(4) . . ?
C12 C16 C15 105.7(6) . . ?
C12 C16 C17 127.5(7) . . ?
C15 C16 C17 126.6(7) . . ?
C12 C16 Mo2 71.4(3) . . ?
C15 C16 Mo2 70.6(3) . . ?
C17 C16 Mo2 126.3(5) . . ?
C19 C18 C22 108.1(7) . . ?
C19 C18 Mo3 72.0(4) . . ?
C22 C18 Mo3 75.8(4) . . ?
C18 C19 C20 108.7(6) . . ?
C18 C19 Mo3 73.3(4) . . ?
C20 C19 Mo3 73.8(4) . . ?
C21 C20 C19 107.0(7) . . ?
C21 C20 Mo3 73.8(4) . . ?
C19 C20 Mo3 71.2(4) . . ?
C20 C21 C22 109.0(7) . . ?
C20 C21 Mo3 71.8(4) . . ?
C22 C21 Mo3 74.4(4) . . ?
C21 C22 C18 107.2(6) . . ?
C21 C22 C23 126.2(7) . . ?
C18 C22 C23 126.6(7) . . ?
C21 C22 Mo3 71.6(4) . . ?
C18 C22 Mo3 69.7(4) . . ?
C23 C22 Mo3 125.2(4) . . ?
O3 S5 O2 119.0(5) . . ?
O3 S5 O1 108.4(4) . . ?
O2 S5 O1 107.8(5) . . ?
O3 S5 C28 107.0(4) . . ?
O2 S5 C28 107.0(3) . . ?
O1 S5 C28 107.1(3) . . ?
C30 C25 C26 118.9(7) . . ?
C30 C25 C24 121.9(7) . . ?
C26 C25 C24 119.2(7) . . ?
C27 C26 C25 118.5(7) . . ?
C28 C27 C26 122.2(7) . . ?
C27 C28 C29 118.8(7) . . ?
C27 C28 S5 121.3(5) . . ?
C29 C28 S5 119.9(5) . . ?
C30 C29 C28 120.3(7) . . ?
C25 C30 C29 121.1(7) . . ?

loop_
_geom_bond_atom_site_label_1
_geom_bond_atom_site_label_2
_geom_bond_distance
_geom_bond_site_symmetry_2
_geom_bond_publ_flag
Mo1 S4 2.3191(17) . ?
Mo1 C7 2.327(7) . ?
Mo1 S3 2.3370(17) . ?
Mo1 C6 2.339(7) . ?
Mo1 S1 2.3386(18) . ?
Mo1 C8 2.345(7) . ?
Mo1 C9 2.357(7) . ?
Mo1 C10 2.393(7) . ?
Mo1 Ni1 2.7068(11) . ?
Mo1 Mo3 2.8289(9) . ?
Mo1 Mo2 2.8482(10) . ?
Mo2 S4 2.3182(16) . ?
Mo2 C15 2.334(6) . ?
Mo2 S2 2.3334(17) . ?
Mo2 S3 2.3363(16) . ?
Mo2 C14 2.347(6) . ?
Mo2 C12 2.350(6) . ?
Mo2 C13 2.358(7) . ?
Mo2 C16 2.385(6) . ?
Mo2 Ni1 2.7134(10) . ?
Mo2 Mo3 2.8422(10) . ?
Mo3 C19 2.318(6) . ?
Mo3 S4 2.3200(16) . ?
Mo3 S2 2.3301(16) . ?
Mo3 C18 2.335(6) . ?
Mo3 S1 2.3397(18) . ?
Mo3 C20 2.352(7) . ?
Mo3 C21 2.378(7) . ?
Mo3 C22 2.413(6) . ?
Mo3 Ni1 2.7131(12) . ?
Ni1 N1 1.937(4) . ?
Ni1 S2 2.2082(18) . ?
Ni1 S3 2.2106(17) . ?
Ni1 S1 2.2193(19) . ?
N1 C1 1.322(6) . ?
N1 C5 1.328(7) . ?
C1 C2 1.368(7) . ?
C2 C3 1.379(7) . ?
C3 C4 1.375(7) . ?
C3 C3 1.477(10) 3_666 ?
C4 C5 1.387(7) . ?
C6 C10 1.386(11) . ?
C6 C7 1.397(12) . ?
C7 C8 1.354(11) . ?
C8 C9 1.355(10) . ?
C9 C10 1.399(11) . ?
C10 C11 1.444(10) . ?
C12 C16 1.407(9) . ?
C12 C13 1.412(9) . ?
C13 C14 1.380(9) . ?
C14 C15 1.390(9) . ?
C15 C16 1.415(9) . ?
C16 C17 1.498(9) . ?
C18 C19 1.390(10) . ?
C18 C22 1.410(8) . ?
C19 C20 1.406(10) . ?
C20 C21 1.400(9) . ?
C21 C22 1.399(9) . ?
C22 C23 1.496(8) . ?
S5 O3 1.367(6) . ?
S5 O2 1.379(6) . ?
S5 O1 1.467(7) . ?
S5 C28 1.773(7) . ?
C24 C25 1.538(9) . ?
C25 C30 1.369(8) . ?
C25 C26 1.404(8) . ?
C26 C27 1.398(9) . ?
C27 C28 1.351(8) . ?
C28 C29 1.385(8) . ?
C29 C30 1.382(8) . ?
